data_7051524
loop_
_publ_author_name
'Christoph Janiak'
'Anne-Christine Chamayou'
'Thomas Dorn'

_publ_section_title
;
Hydrophilic interior between hydrophobic regions in
inverse bilayer structures of cation-1,1'-binaphthalene-2,2'-diyl
phosphate salts
;
_journal_name_full 'New Journal of Chemistry'
_journal_paper_doi 10.1039/b510617f
_journal_year 2006
_chemical_formula_sum 'C46 H56 N4 Ni O14 P2'
_chemical_formula_weight 1009.60
_space_group_IT_number 9
_symmetry_cell_setting monoclinic
_symmetry_space_group_name_Hall 'C -2yc'
_symmetry_space_group_name_H-M 'C 1 c 1'
_cell_angle_alpha 90.00
_cell_angle_beta 98.762(4)
_cell_angle_gamma 90.00
_cell_formula_units_Z 4
_cell_length_a 42.599(8)
_cell_length_b 9.0906(18)
_cell_length_c 12.432(2)
_cell_measurement_temperature 203(2)
_cell_volume 4758.1(16)
_diffrn_ambient_temperature 203(2)
_exptl_crystal_density_diffrn 1.409
_cod_depositor_comments
;
The following automatic conversions were performed:
'_symmetry_cell_setting' value 'Monoclinic' changed to 'monoclinic'
according to '/home/saulius/struct/CIF-dictionaries/cif_core.dic'
dictionary named 'cif_core.dic' version 2.4.1 from 2010-06-29.

Automatic conversion script
Id: cif_fix_enum 1527 2010-12-29 10:47:43Z saulius 
;
_cod_original_sg_symbol_H-M 'C c'
_cod_database_code 7051524

loop_
_symmetry_equiv_pos_as_xyz
'x, y, z'
'x, -y, z+1/2'
'x+1/2, y+1/2, z'
'x+1/2, -y+1/2, z+1/2'

loop_
_atom_site_label
_atom_site_type_symbol
_atom_site_fract_x
_atom_site_fract_y
_atom_site_fract_z
_atom_site_U_iso_or_equiv
_atom_site_adp_type
_atom_site_occupancy
_atom_site_symmetry_multiplicity
_atom_site_calc_flag
_atom_site_refinement_flags
_atom_site_disorder_assembly
_atom_site_disorder_group
Ni Ni 0.80304(2) 0.53806(9) 0.08115(7) 0.0275(2) Uani 1 1 d . . .
O1 O 0.84908(12) 0.5386(6) 0.1708(4) 0.0335(14) Uani 1 1 d . . .
H1C H 0.8536 0.6072 0.2003 0.050 Uiso 1 1 d . . .
H1D H 0.8514 0.4729 0.2087 0.050 Uiso 1 1 d . . .
O2 O 0.78843(13) 0.6263(4) 0.2279(4) 0.0291(10) Uani 1 1 d . . .
H2C H 0.7910 0.7111 0.2375 0.044 Uiso 1 1 d . . .
H2D H 0.7674 0.5973 0.2454 0.044 Uiso 1 1 d . . .
N1 N 0.75611(13) 0.5587(7) 0.0037(4) 0.0289(17) Uani 1 1 d . . .
H1E H 0.7534 0.5079 -0.0601 0.035 Uiso 1 1 calc R . .
H1F H 0.7426 0.5214 0.0468 0.035 Uiso 1 1 calc R . .
C1 C 0.74938(18) 0.7191(9) -0.0175(6) 0.042(2) Uani 1 1 d . . .
H1A H 0.7296 0.7320 -0.0683 0.050 Uiso 1 1 calc R . .
H1B H 0.7474 0.7705 0.0505 0.050 Uiso 1 1 calc R . .
C2 C 0.77629(18) 0.7756(9) -0.0642(6) 0.044(2) Uani 1 1 d . . .
H2A H 0.7734 0.8806 -0.0803 0.053 Uiso 1 1 calc R . .
H2B H 0.7780 0.7238 -0.1322 0.053 Uiso 1 1 calc R . .
N2 N 0.80667(14) 0.7515(6) 0.0188(4) 0.0439(17) Uani 1 1 d . . .
H2E H 0.8080 0.8193 0.0731 0.053 Uiso 1 1 calc R . .
H2F H 0.8242 0.7593 -0.0143 0.053 Uiso 1 1 calc R . .
N3 N 0.79642(13) 0.3174(6) 0.1274(4) 0.0347(15) Uani 1 1 d . . .
H3C H 0.8100 0.2949 0.1890 0.042 Uiso 1 1 calc R . .
H3D H 0.7762 0.3036 0.1404 0.042 Uiso 1 1 calc R . .
C3 C 0.8030(2) 0.2204(8) 0.0337(6) 0.044(2) Uani 1 1 d . . .
H3A H 0.7843 0.2169 -0.0230 0.053 Uiso 1 1 calc R . .
H3B H 0.8080 0.1200 0.0595 0.053 Uiso 1 1 calc R . .
C4 C 0.83194(18) 0.2884(8) -0.0130(6) 0.035(2) Uani 1 1 d . . .
H4A H 0.8510 0.2845 0.0419 0.042 Uiso 1 1 calc R . .
H4B H 0.8360 0.2330 -0.0771 0.042 Uiso 1 1 calc R . .
N4 N 0.82402(12) 0.4409(7) -0.0426(4) 0.0285(15) Uani 1 1 d . . .
H4C H 0.8104 0.4439 -0.1064 0.034 Uiso 1 1 calc R . .
H4D H 0.8419 0.4910 -0.0517 0.034 Uiso 1 1 calc R . .
P1 P 0.86704(4) 0.1806(2) 0.31759(15) 0.0238(5) Uani 1 1 d . . .
O3 O 0.89397(11) 0.1584(5) 0.4230(3) 0.0224(12) Uani 1 1 d . . .
O4 O 0.88845(10) 0.2210(5) 0.2241(3) 0.0229(12) Uani 1 1 d . . .
O5 O 0.85088(9) 0.0359(6) 0.2974(4) 0.0336(12) Uani 1 1 d . . .
O6 O 0.84728(10) 0.3108(5) 0.3295(3) 0.0279(12) Uani 1 1 d . . .
C10 C 0.91436(18) 0.2786(8) 0.4468(6) 0.0231(19) Uani 1 1 d . . .
C11 C 0.90969(17) 0.3677(9) 0.5381(6) 0.033(2) Uani 1 1 d . . .
H11 H 0.8939 0.3445 0.5806 0.039 Uiso 1 1 calc R . .
C12 C 0.92868(16) 0.4860(8) 0.5612(5) 0.0285(19) Uani 1 1 d . . .
H12 H 0.9259 0.5455 0.6209 0.034 Uiso 1 1 calc R . .
C13 C 0.95222(15) 0.5229(8) 0.4993(5) 0.0251(17) Uani 1 1 d . . .
C14 C 0.97068(17) 0.6533(8) 0.5168(6) 0.033(2) Uani 1 1 d . . .
H14 H 0.9681 0.7122 0.5770 0.039 Uiso 1 1 calc R . .
C15 C 0.99160(18) 0.6978(9) 0.4523(6) 0.039(2) Uani 1 1 d . . .
H15 H 1.0026 0.7870 0.4664 0.047 Uiso 1 1 calc R . .
C16 C 0.99682(18) 0.6091(8) 0.3630(6) 0.037(2) Uani 1 1 d . . .
H16 H 1.0118 0.6368 0.3186 0.044 Uiso 1 1 calc R . .
C17 C 0.97969(15) 0.4827(8) 0.3428(5) 0.0260(18) Uani 1 1 d . . .
H17 H 0.9826 0.4260 0.2819 0.031 Uiso 1 1 calc R . .
C18 C 0.95761(14) 0.4328(7) 0.4098(5) 0.0191(16) Uani 1 1 d . . .
C19 C 0.93839(16) 0.3002(7) 0.3873(5) 0.0193(17) Uani 1 1 d . . .
C20 C 0.91802(16) 0.1569(7) 0.2221(5) 0.0196(16) Uani 1 1 d . . .
C21 C 0.92056(16) 0.0581(9) 0.1363(6) 0.0266(18) Uani 1 1 d . . .
H21 H 0.9028 0.0368 0.0837 0.032 Uiso 1 1 calc R . .
C22 C 0.94882(16) -0.0048(7) 0.1313(5) 0.029(2) Uani 1 1 d . . .
H22 H 0.9506 -0.0704 0.0741 0.035 Uiso 1 1 calc R . .
C23 C 0.97603(15) 0.0242(8) 0.2094(5) 0.0220(16) Uani 1 1 d . . .
C24 C 1.00532(16) -0.0465(10) 0.2084(6) 0.0340(19) Uani 1 1 d . . .
H24 H 1.0076 -0.1105 0.1506 0.041 Uiso 1 1 calc R . .
C25 C 1.03069(16) -0.0252(9) 0.2888(6) 0.0341(19) Uani 1 1 d . . .
H25 H 1.0500 -0.0741 0.2864 0.041 Uiso 1 1 calc R . .
C26 C 1.02749(18) 0.0698(9) 0.3742(6) 0.031(2) Uani 1 1 d . . .
H26 H 1.0450 0.0854 0.4290 0.037 Uiso 1 1 calc R . .
C27 C 0.99986(17) 0.1403(7) 0.3804(5) 0.0232(17) Uani 1 1 d . . .
H27 H 0.9982 0.2011 0.4405 0.028 Uiso 1 1 calc R . .
C28 C 0.97345(16) 0.1235(7) 0.2975(5) 0.0182(16) Uani 1 1 d . . .
C29 C 0.94291(17) 0.1938(7) 0.2985(6) 0.0216(17) Uani 1 1 d . . .
P2 P 1.21148(4) 0.3212(2) 0.66077(14) 0.0254(5) Uani 1 1 d . . .
O7 O 1.18971(10) 0.2789(5) 0.7510(4) 0.0236(12) Uani 1 1 d . . .
O8 O 1.18512(11) 0.3463(5) 0.5531(4) 0.0244(12) Uani 1 1 d . . .
O9 O 1.23080(10) 0.1879(5) 0.6498(4) 0.0273(12) Uani 1 1 d . . .
O10 O 1.22793(9) 0.4635(6) 0.6841(4) 0.0335(12) Uani 1 1 d . . .
C30 C 1.16028(16) 0.3454(7) 0.7509(5) 0.0232(17) Uani 1 1 d . . .
C31 C 1.15664(17) 0.4411(8) 0.8372(5) 0.0273(18) Uani 1 1 d . . .
H31 H 1.1740 0.4603 0.8918 0.033 Uiso 1 1 calc R . .
C32 C 1.12847(17) 0.5047(8) 0.8414(6) 0.032(2) Uani 1 1 d . . .
H32 H 1.1260 0.5672 0.8998 0.039 Uiso 1 1 calc R . .
C33 C 1.10204(17) 0.4784(8) 0.7576(5) 0.0255(17) Uani 1 1 d . . .
C34 C 1.07251(17) 0.5516(9) 0.7597(6) 0.030(2) Uani 1 1 d . . .
H34 H 1.0701 0.6147 0.8178 0.036 Uiso 1 1 calc R . .
C35 C 1.04814(17) 0.5307(9) 0.6793(6) 0.038(2) Uani 1 1 d . . .
H35 H 1.0289 0.5802 0.6815 0.045 Uiso 1 1 calc R . .
C36 C 1.05088(17) 0.4355(9) 0.5908(6) 0.036(2) Uani 1 1 d . . .
H36 H 1.0337 0.4220 0.5344 0.043 Uiso 1 1 calc R . .
C37 C 1.07936(16) 0.3628(8) 0.5892(6) 0.0267(19) Uani 1 1 d . . .
H37 H 1.0814 0.2990 0.5311 0.032 Uiso 1 1 calc R . .
C38 C 1.10526(16) 0.3818(7) 0.6718(5) 0.0194(17) Uani 1 1 d . . .
C39 C 1.13516(15) 0.3069(7) 0.6697(5) 0.0180(16) Uani 1 1 d . . .
C40 C 1.16466(16) 0.2271(8) 0.5241(5) 0.0196(17) Uani 1 1 d . . .
C41 C 1.17005(17) 0.1426(8) 0.4379(5) 0.0279(19) Uani 1 1 d . . .
H41 H 1.1869 0.1652 0.4001 0.034 Uiso 1 1 calc R . .
C42 C 1.15090(16) 0.0254(9) 0.4069(5) 0.0315(18) Uani 1 1 d . . .
H42 H 1.1538 -0.0288 0.3448 0.038 Uiso 1 1 calc R . .
C43 C 1.12687(16) -0.0154(8) 0.4666(5) 0.0274(18) Uani 1 1 d . . .
C44 C 1.10881(17) -0.1471(8) 0.4425(6) 0.0325(19) Uani 1 1 d . . .
H44 H 1.1119 -0.2048 0.3822 0.039 Uiso 1 1 calc R . .
C45 C 1.08725(18) -0.1890(8) 0.5064(6) 0.038(2) Uani 1 1 d . . .
H45 H 1.0751 -0.2743 0.4890 0.045 Uiso 1 1 calc R . .
C46 C 1.08305(16) -0.1057(8) 0.5984(6) 0.0307(19) Uani 1 1 d . . .
H46 H 1.0690 -0.1390 0.6444 0.037 Uiso 1 1 calc R . .
C47 C 1.09936(15) 0.0245(9) 0.6220(6) 0.0275(17) Uani 1 1 d . . .
H47 H 1.0953 0.0809 0.6818 0.033 Uiso 1 1 calc R . .
C48 C 1.12180(15) 0.0742(7) 0.5587(5) 0.0216(17) Uani 1 1 d . . .
C49 C 1.14027(15) 0.2030(7) 0.5840(5) 0.0176(16) Uani 1 1 d . . .
O11 O 0.79017(12) 0.9271(4) 0.2249(5) 0.0475(13) Uani 1 1 d . . .
H11A H 0.7749 0.9701 0.2026 0.071 Uiso 1 1 d . . .
H11B H 0.8046 0.9661 0.2659 0.071 Uiso 1 1 d . . .
O12 O 1.23311(10) 0.9497(6) 0.7810(3) 0.0368(13) Uani 1 1 d . . .
H12A H 1.2184 0.8596 0.7642 0.055 Uiso 1 1 d . . .
H12B H 1.2260 1.0200 0.7318 0.055 Uiso 1 1 d . . .
O13 O 0.87718(12) 0.7834(5) 0.2519(4) 0.0425(15) Uani 1 1 d . . .
H13A H 0.8657 0.8443 0.2767 0.064 Uiso 1 1 calc R . .
C5 C 0.90465(19) 0.7619(10) 0.3261(6) 0.053(3) Uani 1 1 d . . .
H5A H 0.9184 0.8470 0.3260 0.079 Uiso 1 1 calc R . .
H5B H 0.9157 0.6752 0.3058 0.079 Uiso 1 1 calc R . .
H5C H 0.8991 0.7484 0.3983 0.079 Uiso 1 1 calc R . .
O14 O 1.19824(14) 0.7178(6) 0.7158(5) 0.0491(17) Uani 1 1 d . . .
H14A H 1.2053 0.6329 0.7138 0.074 Uiso 1 1 calc R . .
C6 C 1.1699(2) 0.7323(10) 0.6364(7) 0.058(3) Uani 1 1 d . . .
H6A H 1.1544 0.7910 0.6668 0.087 Uiso 1 1 calc R . .
H6B H 1.1612 0.6356 0.6175 0.087 Uiso 1 1 calc R . .
H6C H 1.1752 0.7801 0.5717 0.087 Uiso 1 1 calc R . .

loop_
_atom_site_aniso_label
_atom_site_aniso_U_11
_atom_site_aniso_U_22
_atom_site_aniso_U_33
_atom_site_aniso_U_23
_atom_site_aniso_U_13
_atom_site_aniso_U_12
Ni 0.0295(5) 0.0275(5) 0.0254(5) 0.0018(5) 0.0039(4) -0.0002(5)
O1 0.035(3) 0.021(3) 0.042(3) 0.004(3) 0.000(3) -0.004(3)
O2 0.032(2) 0.025(2) 0.030(3) -0.004(3) 0.0033(19) -0.003(3)
N1 0.026(4) 0.035(4) 0.025(4) 0.003(3) 0.001(3) -0.002(3)
C1 0.037(5) 0.045(6) 0.039(5) -0.001(4) -0.010(4) 0.008(4)
C2 0.042(5) 0.052(6) 0.036(5) 0.023(4) -0.002(4) 0.009(5)
N2 0.052(4) 0.035(4) 0.046(4) -0.001(3) 0.014(3) -0.002(3)
N3 0.041(4) 0.039(4) 0.026(3) 0.018(3) 0.009(3) -0.008(3)
C3 0.074(6) 0.019(4) 0.041(5) -0.007(4) 0.017(5) -0.001(5)
C4 0.049(5) 0.036(5) 0.023(4) 0.003(4) 0.017(4) 0.012(4)
N4 0.023(3) 0.037(4) 0.027(3) 0.007(3) 0.006(3) 0.002(3)
P1 0.0175(11) 0.0231(12) 0.0304(12) 0.0000(9) 0.0021(9) 0.0012(9)
O3 0.023(3) 0.021(3) 0.022(3) 0.005(2) -0.003(2) 0.001(2)
O4 0.020(3) 0.032(3) 0.016(3) 0.001(2) -0.001(2) 0.007(2)
O5 0.025(3) 0.020(3) 0.052(3) -0.002(3) -0.005(2) -0.001(3)
O6 0.030(3) 0.031(3) 0.023(3) 0.002(2) 0.003(2) 0.009(2)
C10 0.021(4) 0.029(5) 0.016(4) 0.003(4) -0.007(4) 0.008(4)
C11 0.032(5) 0.044(5) 0.020(4) -0.007(4) -0.003(4) 0.013(4)
C12 0.037(4) 0.036(5) 0.012(4) -0.011(3) 0.002(3) 0.012(4)
C13 0.028(4) 0.026(5) 0.019(4) -0.003(3) -0.003(3) 0.005(4)
C14 0.034(5) 0.029(5) 0.032(5) -0.013(4) -0.004(4) 0.003(4)
C15 0.038(5) 0.028(5) 0.046(5) 0.007(4) -0.009(4) -0.004(4)
C16 0.042(5) 0.028(5) 0.044(5) -0.006(4) 0.014(4) -0.001(4)
C17 0.033(4) 0.021(4) 0.024(4) 0.002(3) 0.005(3) 0.007(4)
C18 0.019(4) 0.021(4) 0.017(4) -0.004(3) 0.000(3) 0.007(3)
C19 0.022(4) 0.020(4) 0.014(4) 0.005(3) -0.003(3) 0.004(3)
C20 0.022(4) 0.017(4) 0.021(4) -0.005(3) 0.006(3) -0.002(3)
C21 0.022(4) 0.029(5) 0.028(4) -0.006(4) 0.001(3) 0.000(4)
C22 0.045(5) 0.023(5) 0.019(4) -0.005(3) 0.005(4) -0.003(4)
C23 0.021(4) 0.021(4) 0.024(4) 0.007(4) 0.005(3) 0.008(4)
C24 0.036(5) 0.040(5) 0.031(4) 0.004(4) 0.022(4) 0.011(5)
C25 0.026(4) 0.038(5) 0.041(5) 0.012(5) 0.015(4) 0.011(4)
C26 0.022(5) 0.037(6) 0.031(5) 0.004(4) -0.002(4) 0.005(4)
C27 0.026(4) 0.021(4) 0.022(4) -0.001(3) 0.000(3) 0.001(4)
C28 0.020(4) 0.012(4) 0.025(4) 0.001(3) 0.010(3) -0.002(3)
C29 0.026(4) 0.012(4) 0.028(4) 0.003(3) 0.009(4) 0.003(3)
P2 0.0209(11) 0.0228(12) 0.0324(12) 0.0017(10) 0.0036(9) 0.0020(10)
O7 0.017(3) 0.025(3) 0.030(3) -0.004(2) 0.005(2) 0.001(2)
O8 0.023(3) 0.026(3) 0.026(3) 0.002(2) 0.006(2) 0.001(3)
O9 0.022(3) 0.021(3) 0.039(3) 0.005(2) 0.004(2) 0.008(2)
O10 0.023(3) 0.023(3) 0.053(3) -0.003(3) -0.001(2) -0.006(3)
C30 0.023(4) 0.019(4) 0.027(4) 0.008(3) 0.005(4) 0.004(3)
C31 0.036(5) 0.026(5) 0.018(4) -0.010(4) 0.000(3) -0.011(4)
C32 0.036(5) 0.025(6) 0.038(5) -0.009(4) 0.014(4) -0.007(4)
C33 0.032(4) 0.016(4) 0.030(4) 0.000(4) 0.008(3) -0.005(4)
C34 0.026(4) 0.024(5) 0.042(5) -0.002(4) 0.012(4) 0.007(4)
C35 0.027(4) 0.028(5) 0.059(6) 0.004(5) 0.013(4) 0.011(4)
C36 0.029(5) 0.033(5) 0.046(5) 0.012(4) 0.008(4) 0.000(4)
C37 0.022(4) 0.022(4) 0.035(5) 0.004(4) 0.002(4) -0.006(4)
C38 0.019(4) 0.016(4) 0.023(4) 0.006(3) 0.003(3) -0.003(3)
C39 0.016(4) 0.019(4) 0.018(4) -0.001(3) 0.000(3) -0.007(3)
C40 0.021(4) 0.024(4) 0.013(4) 0.001(3) -0.002(3) -0.002(3)
C41 0.032(5) 0.036(5) 0.020(4) 0.005(4) 0.014(4) 0.003(4)
C42 0.036(4) 0.040(5) 0.019(4) -0.003(4) 0.007(3) 0.015(4)
C43 0.030(4) 0.029(5) 0.023(4) 0.001(4) 0.002(3) 0.009(4)
C44 0.030(5) 0.030(5) 0.035(5) -0.006(4) -0.001(4) -0.002(4)
C45 0.044(5) 0.022(5) 0.046(5) -0.012(4) 0.004(4) -0.004(4)
C46 0.021(4) 0.031(5) 0.039(5) 0.006(4) 0.003(4) -0.005(4)
C47 0.021(4) 0.026(4) 0.035(4) 0.001(4) 0.003(3) 0.003(4)
C48 0.019(4) 0.026(5) 0.019(4) 0.005(3) 0.002(3) 0.006(3)
C49 0.013(4) 0.020(4) 0.018(4) 0.001(3) -0.003(3) 0.003(3)
O11 0.033(3) 0.027(3) 0.077(4) -0.013(3) -0.008(2) 0.006(3)
O12 0.038(3) 0.038(3) 0.033(3) 0.007(3) -0.002(2) -0.006(3)
O13 0.037(4) 0.030(3) 0.056(4) -0.012(3) -0.008(3) 0.007(3)
C5 0.050(6) 0.066(7) 0.039(6) 0.005(5) -0.003(5) 0.015(5)
O14 0.062(5) 0.032(4) 0.054(4) -0.002(3) 0.010(4) 0.000(3)
C6 0.061(7) 0.045(6) 0.065(7) 0.013(5) -0.001(6) 0.020(5)

loop_
_geom_bond_atom_site_label_1
_geom_bond_atom_site_label_2
_geom_bond_distance
_geom_bond_site_symmetry_2
_geom_bond_publ_flag
Ni N4 2.090(5) . ?
Ni N1 2.091(6) . ?
Ni N2 2.104(5) . ?
Ni O1 2.103(5) . ?
Ni N3 2.118(5) . ?
Ni O2 2.169(5) . ?
O1 H1C 0.7338 . ?
O1 H1D 0.7571 . ?
O2 H2C 0.7852 . ?
O2 H2D 0.9904 . ?
N1 C1 1.502(9) . ?
N1 H1E 0.9100 . ?
N1 H1F 0.9100 . ?
C1 C2 1.455(9) . ?
C1 H1A 0.9800 . ?
C1 H1B 0.9800 . ?
C2 N2 1.543(9) . ?
C2 H2A 0.9800 . ?
C2 H2B 0.9800 . ?
N2 H2E 0.9100 . ?
N2 H2F 0.9100 . ?
N3 C3 1.521(8) . ?
N3 H3C 0.9100 . ?
N3 H3D 0.9100 . ?
C3 C4 1.567(10) . ?
C3 H3A 0.9800 . ?
C3 H3B 0.9800 . ?
C4 N4 1.461(9) . ?
C4 H4A 0.9800 . ?
C4 H4B 0.9800 . ?
N4 H4C 0.9100 . ?
N4 H4D 0.9100 . ?
P1 O6 1.473(5) . ?
P1 O5 1.488(5) . ?
P1 O3 1.617(5) . ?
P1 O4 1.625(5) . ?
O3 C10 1.400(8) . ?
O4 C20 1.391(7) . ?
C10 C19 1.365(9) . ?
C10 C11 1.433(9) . ?
C11 C12 1.350(9) . ?
C11 H11 0.9400 . ?
C12 C13 1.395(8) . ?
C12 H12 0.9400 . ?
C13 C14 1.421(10) . ?
C13 C18 1.428(8) . ?
C14 C15 1.349(9) . ?
C14 H14 0.9400 . ?
C15 C16 1.416(10) . ?
C15 H15 0.9400 . ?
C16 C17 1.364(9) . ?
C16 H16 0.9400 . ?
C17 C18 1.422(8) . ?
C17 H17 0.9400 . ?
C18 C19 1.460(8) . ?
C19 C29 1.502(9) . ?
C20 C29 1.353(9) . ?
C20 C21 1.411(9) . ?
C21 C22 1.343(9) . ?
C21 H21 0.9400 . ?
C22 C23 1.419(8) . ?
C22 H22 0.9400 . ?
C23 C24 1.405(9) . ?
C23 C28 1.436(9) . ?
C24 C25 1.370(9) . ?
C24 H24 0.9400 . ?
C25 C26 1.391(10) . ?
C25 H25 0.9400 . ?
C26 C27 1.353(9) . ?
C26 H26 0.9400 . ?
C27 C28 1.413(9) . ?
C27 H27 0.9400 . ?
C28 C29 1.451(9) . ?
P2 O10 1.479(5) . ?
P2 O9 1.482(4) . ?
P2 O7 1.607(5) . ?
P2 O8 1.627(5) . ?
O7 C30 1.392(7) . ?
O8 C40 1.403(8) . ?
C30 C39 1.399(9) . ?
C30 C31 1.407(9) . ?
C31 C32 1.341(9) . ?
C31 H31 0.9400 . ?
C32 C33 1.433(9) . ?
C32 H32 0.9400 . ?
C33 C38 1.404(9) . ?
C33 C34 1.427(9) . ?
C34 C35 1.341(10) . ?
C34 H34 0.9400 . ?
C35 C36 1.419(10) . ?
C35 H35 0.9400 . ?
C36 C37 1.384(9) . ?
C36 H36 0.9400 . ?
C37 C38 1.399(9) . ?
C37 H37 0.9400 . ?
C38 C39 1.448(9) . ?
C39 C49 1.465(9) . ?
C40 C41 1.366(9) . ?
C40 C49 1.385(9) . ?
C41 C42 1.361(9) . ?
C41 H41 0.9400 . ?
C42 C43 1.402(8) . ?
C42 H42 0.9400 . ?
C43 C44 1.430(9) . ?
C43 C48 1.448(9) . ?
C44 C45 1.357(9) . ?
C44 H44 0.9400 . ?
C45 C46 1.406(9) . ?
C45 H45 0.9400 . ?
C46 C47 1.381(9) . ?
C46 H46 0.9400 . ?
C47 C48 1.402(8) . ?
C47 H47 0.9400 . ?
C48 C49 1.419(9) . ?
O11 H11A 0.7738 . ?
O11 H11B 0.8178 . ?
O12 H12A 1.0332 . ?
O12 H12B 0.9047 . ?
O13 C5 1.389(8) . ?
O13 H13A 0.8300 . ?
C5 H5A 0.9700 . ?
C5 H5B 0.9700 . ?
C5 H5C 0.9700 . ?
O14 C6 1.442(9) . ?
O14 H14A 0.8300 . ?
C6 H6A 0.9700 . ?
C6 H6B 0.9700 . ?
C6 H6C 0.9700 . ?
